data_2230042
loop_
_publ_author_name
'Tan, Wen Nee'
'Wong, Keng Chong'
'Khairuddean, Melati'
'Hemamalini, Madhukar'
'Fun, Hoong-Kun'

_publ_section_title
;
 Absolute configuration of
 3\b-acetoxyolean-11,12-aziridin-28,13-\b-olide
;
_journal_coeditor_code IS2699
_journal_issue 5
_journal_name_full 'Acta Crystallographica Section E'
_journal_page_first o1220
_journal_paper_doi 10.1107/S1600536811014875
_journal_volume 67
_journal_year 2011
_chemical_formula_iupac 'C32 H49 N O4'
_chemical_formula_moiety 'C32 H49 N O4'
_chemical_formula_sum 'C32 H49 N O4'
_chemical_formula_weight 511.72
_chemical_name_systematic
;
3\b-acetoxyolean-11,12-aziridin-28,13-\b-olide
;
_space_group_IT_number 5
_symmetry_cell_setting monoclinic
_symmetry_space_group_name_Hall 'C 2y'
_symmetry_space_group_name_H-M 'C 1 2 1'
_atom_sites_solution_hydrogens geom
_atom_sites_solution_primary direct
_atom_sites_solution_secondary difmap
_audit_creation_method SHELXL-97
_cell_angle_alpha 90.00
_cell_angle_beta 100.6452(4)
_cell_angle_gamma 90.00
_cell_formula_units_Z 4
_cell_length_a 13.0197(2)
_cell_length_b 6.74600(10)
_cell_length_c 32.0674(5)
_cell_measurement_reflns_used 8407
_cell_measurement_temperature 100.00(10)
_cell_measurement_theta_max 62.49
_cell_measurement_theta_min 4.21
_cell_volume 2768.04(7)
_computing_cell_refinement 'SAINT (Bruker, 2009)'
_computing_data_collection 'APEX2 (Bruker, 2009)'
_computing_data_reduction 'SAINT (Bruker, 2009)'
_computing_molecular_graphics 'SHELXTL (Sheldrick, 2008)'
_computing_publication_material 'SHELXTL (Sheldrick, 2008) and PLATON (Spek, 2009)'
_computing_structure_refinement 'SHELXTL (Sheldrick, 2008)'
_computing_structure_solution 'SHELXTL (Sheldrick, 2008)'
_diffrn_ambient_temperature 100.00(10)
_diffrn_measured_fraction_theta_full 0.961
_diffrn_measured_fraction_theta_max 0.961
_diffrn_measurement_device_type
;
Bruker SMART APEX DUO CCD area-detector
;
_diffrn_measurement_method '\f and \w'
_diffrn_radiation_monochromator graphite
_diffrn_radiation_source 'fine-focus sealed tube'
_diffrn_radiation_type CuK\a
_diffrn_radiation_wavelength 1.54178
_diffrn_reflns_av_R_equivalents 0.0179
_diffrn_reflns_av_sigmaI/netI 0.0262
_diffrn_reflns_limit_h_max 14
_diffrn_reflns_limit_h_min -14
_diffrn_reflns_limit_k_max 5
_diffrn_reflns_limit_k_min -7
_diffrn_reflns_limit_l_max 36
_diffrn_reflns_limit_l_min -36
_diffrn_reflns_number 8407
_diffrn_reflns_theta_full 62.49
_diffrn_reflns_theta_max 62.49
_diffrn_reflns_theta_min 4.21
_diffrn_standards_number 0
_exptl_absorpt_coefficient_mu 0.621
_exptl_absorpt_correction_T_max 0.9170
_exptl_absorpt_correction_T_min 0.6592
_exptl_absorpt_correction_type multi-scan
_exptl_absorpt_process_details '(<i>SADABS</i>; Bruker, 2009)'
_exptl_crystal_colour colourless
_exptl_crystal_density_diffrn 1.228
_exptl_crystal_density_method 'not measured'
_exptl_crystal_description block
_exptl_crystal_F_000 1120
_exptl_crystal_size_max 0.73
_exptl_crystal_size_mid 0.15
_exptl_crystal_size_min 0.14
_refine_diff_density_max 0.318
_refine_diff_density_min -0.365
_refine_ls_abs_structure_details 'Flack (1983), 721 Friedel pairs'
_refine_ls_abs_structure_Flack 0.1(2)
_refine_ls_extinction_method none
_refine_ls_goodness_of_fit_ref 1.022
_refine_ls_hydrogen_treatment constr
_refine_ls_matrix_type full
_refine_ls_number_parameters 342
_refine_ls_number_reflns 3061
_refine_ls_number_restraints 1
_refine_ls_restrained_S_all 1.022
_refine_ls_R_factor_all 0.0325
_refine_ls_R_factor_gt 0.0325
_refine_ls_shift/su_max 0.001
_refine_ls_shift/su_mean 0.000
_refine_ls_structure_factor_coef Fsqd
_refine_ls_weighting_details 'calc w=1/[\s^2^(Fo^2^)+(0.0534P)^2^+1.7240P] where P=(Fo^2^+2Fc^2^)/3'
_refine_ls_weighting_scheme calc
_refine_ls_wR_factor_gt 0.0871
_refine_ls_wR_factor_ref 0.0872
_reflns_number_gt 3050
_reflns_number_total 3061
_reflns_threshold_expression I>2\s(I)
_cod_data_source_file is2699.cif
_cod_data_source_block I
_cod_original_sg_symbol_H-M 'C 2'
_cod_database_code 2230042
_cod_database_fobs_code 2230042

loop_
_symmetry_equiv_pos_as_xyz
'x, y, z'
'-x, y, -z'
'x+1/2, y+1/2, z'
'-x+1/2, y+1/2, -z'

loop_
_atom_site_type_symbol
_atom_site_label
_atom_site_fract_x
_atom_site_fract_y
_atom_site_fract_z
_atom_site_U_iso_or_equiv
_atom_site_adp_type
_atom_site_calc_flag
_atom_site_refinement_flags
_atom_site_occupancy
_atom_site_symmetry_multiplicity
_atom_site_disorder_assembly
_atom_site_disorder_group
O O1 0.32106(11) -0.0737(2) 0.17064(4) 0.0246(3) Uani d . 1 1 . .
O O2 0.62607(11) 0.4500(2) 0.44068(4) 0.0270(4) Uani d . 1 1 . .
O O3 0.67821(13) 0.7573(3) 0.42805(4) 0.0378(4) Uani d . 1 1 . .
O O4 0.19103(13) -0.2023(3) 0.12291(5) 0.0355(4) Uani d . 1 1 . .
N N1 0.55624(13) 0.2185(4) 0.21012(6) 0.0339(5) Uani d . 1 1 . .
H H1 0.5937 0.3172 0.2030 0.041 Uiso calc R 1 1 . .
C C1 0.24506(16) -0.0616(4) 0.13528(6) 0.0246(5) Uani d . 1 1 . .
C C2 0.24394(14) 0.1455(3) 0.11795(6) 0.0205(4) Uani d . 1 1 . .
C C3 0.21283(15) 0.1641(4) 0.06963(6) 0.0218(4) Uani d . 1 1 . .
H H3A 0.1363 0.1478 0.0611 0.026 Uiso calc R 1 1 . .
H H3B 0.2472 0.0582 0.0558 0.026 Uiso calc R 1 1 . .
C C4 0.24546(15) 0.3678(4) 0.05499(6) 0.0243(5) Uani d . 1 1 . .
H H4A 0.2039 0.4715 0.0661 0.029 Uiso calc R 1 1 . .
H H4B 0.2283 0.3734 0.0236 0.029 Uiso calc R 1 1 . .
C C5 0.36277(16) 0.4152(4) 0.06945(6) 0.0256(5) Uani d . 1 1 . .
C C6 0.39041(15) 0.4014(4) 0.11863(6) 0.0234(5) Uani d . 1 1 . .
H H6A 0.4663 0.4229 0.1283 0.028 Uiso calc R 1 1 . .
H H6B 0.3525 0.5055 0.1314 0.028 Uiso calc R 1 1 . .
C C7 0.36000(15) 0.1978(3) 0.13284(6) 0.0196(4) Uani d . 1 1 . .
H H7A 0.3993 0.1012 0.1181 0.023 Uiso calc R 1 1 . .
C C8 0.37372(15) 0.1226(3) 0.17907(6) 0.0197(4) Uani d . 1 1 . .
C C9 0.31546(14) 0.2417(3) 0.20917(5) 0.0169(4) Uani d . 1 1 . .
C C10 0.19759(14) 0.2301(4) 0.19046(5) 0.0217(4) Uani d . 1 1 . .
H H10A 0.1599 0.3287 0.2049 0.026 Uiso calc R 1 1 . .
H H10B 0.1713 0.0969 0.1961 0.026 Uiso calc R 1 1 . .
C C11 0.17391(14) 0.2695(4) 0.14213(5) 0.0214(4) Uani d . 1 1 . .
H H11A 0.1845 0.4120 0.1369 0.026 Uiso calc R 1 1 . .
H H11B 0.0997 0.2377 0.1309 0.026 Uiso calc R 1 1 . .
C C12 0.48492(15) 0.0697(4) 0.19851(6) 0.0282(5) Uani d . 1 1 . .
H H12A 0.5131 -0.0480 0.1854 0.034 Uiso calc R 1 1 . .
C C13 0.52441(15) 0.0924(4) 0.24330(6) 0.0304(6) Uani d . 1 1 . .
H H13A 0.5763 -0.0087 0.2568 0.036 Uiso calc R 1 1 . .
C C14 0.46077(14) 0.1942(3) 0.27216(5) 0.0184(4) Uani d . 1 1 . .
H H14A 0.4692 0.3391 0.2672 0.022 Uiso calc R 1 1 . .
C C15 0.50418(14) 0.1640(3) 0.32060(6) 0.0194(4) Uani d . 1 1 . .
C C16 0.61602(14) 0.2523(4) 0.32994(6) 0.0234(5) Uani d . 1 1 . .
H H16A 0.6639 0.1625 0.3183 0.028 Uiso calc R 1 1 . .
H H16B 0.6158 0.3814 0.3153 0.028 Uiso calc R 1 1 . .
C C17 0.65743(15) 0.2823(4) 0.37752(6) 0.0243(5) Uani d . 1 1 . .
H H17A 0.6627 0.1528 0.3923 0.029 Uiso calc R 1 1 . .
H H17B 0.7280 0.3423 0.3818 0.029 Uiso calc R 1 1 . .
C C18 0.58362(15) 0.4169(3) 0.39561(5) 0.0230(5) Uani d . 1 1 . .
H H18A 0.5801 0.5472 0.3805 0.028 Uiso calc R 1 1 . .
C C19 0.47224(15) 0.3357(3) 0.39178(6) 0.0222(5) Uani d . 1 1 . .
C C20 0.43358(14) 0.2950(3) 0.34356(5) 0.0192(4) Uani d . 1 1 . .
H H20A 0.4339 0.4281 0.3299 0.023 Uiso calc R 1 1 . .
C C21 0.31921(14) 0.2264(4) 0.33240(5) 0.0218(4) Uani d . 1 1 . .
H H21A 0.3146 0.0843 0.3396 0.026 Uiso calc R 1 1 . .
H H21B 0.2765 0.3026 0.3493 0.026 Uiso calc R 1 1 . .
C C22 0.27630(14) 0.2569(4) 0.28508(5) 0.0217(4) Uani d . 1 1 . .
H H22A 0.2741 0.4007 0.2788 0.026 Uiso calc R 1 1 . .
H H22B 0.2038 0.2061 0.2785 0.026 Uiso calc R 1 1 . .
C C23 0.34200(14) 0.1521(3) 0.25602(6) 0.0183(4) Uani d . 1 1 . .
C C24 0.66861(15) 0.6269(3) 0.45241(6) 0.0240(5) Uani d . 1 1 . .
C C25 0.7020(2) 0.6407(4) 0.49973(7) 0.0368(6) Uani d . 1 1 . .
H H25A 0.6668 0.7533 0.5104 0.055 Uiso calc R 1 1 . .
H H25B 0.7778 0.6598 0.5068 0.055 Uiso calc R 1 1 . .
H H25C 0.6831 0.5182 0.5129 0.055 Uiso calc R 1 1 . .
C C26 0.43081(16) 0.2772(4) 0.04793(6) 0.0336(6) Uani d . 1 1 . .
H H26A 0.5047 0.3078 0.0582 0.050 Uiso calc R 1 1 . .
H H26B 0.4140 0.2964 0.0171 0.050 Uiso calc R 1 1 . .
H H26C 0.4171 0.1391 0.0547 0.050 Uiso calc R 1 1 . .
C C27 0.38219(18) 0.6281(4) 0.05690(6) 0.0342(6) Uani d . 1 1 . .
H H27A 0.4548 0.6647 0.0684 0.051 Uiso calc R 1 1 . .
H H27B 0.3349 0.7174 0.0684 0.051 Uiso calc R 1 1 . .
H H27C 0.3693 0.6391 0.0259 0.051 Uiso calc R 1 1 . .
C C28 0.34752(16) 0.4625(3) 0.20954(6) 0.0227(5) Uani d . 1 1 . .
H H28A 0.3000 0.5337 0.1873 0.034 Uiso calc R 1 1 . .
H H28B 0.4192 0.4731 0.2043 0.034 Uiso calc R 1 1 . .
H H28C 0.3438 0.5205 0.2372 0.034 Uiso calc R 1 1 . .
C C29 0.51138(16) -0.0556(4) 0.33404(6) 0.0255(5) Uani d . 1 1 . .
H H29A 0.5653 -0.0711 0.3595 0.038 Uiso calc R 1 1 . .
H H29B 0.5296 -0.1362 0.3110 0.038 Uiso calc R 1 1 . .
H H29C 0.4438 -0.0992 0.3401 0.038 Uiso calc R 1 1 . .
C C30 0.40528(17) 0.5014(4) 0.40603(6) 0.0296(5) Uani d . 1 1 . .
H H30A 0.4392 0.5506 0.4339 0.044 Uiso calc R 1 1 . .
H H30B 0.3360 0.4490 0.4078 0.044 Uiso calc R 1 1 . .
H H30C 0.3980 0.6101 0.3854 0.044 Uiso calc R 1 1 . .
C C31 0.46755(16) 0.1551(4) 0.42054(6) 0.0270(5) Uani d . 1 1 . .
H H31A 0.4845 0.1964 0.4503 0.040 Uiso calc R 1 1 . .
H H31B 0.5181 0.0554 0.4150 0.040 Uiso calc R 1 1 . .
H H31C 0.3971 0.0984 0.4146 0.040 Uiso calc R 1 1 . .
C C32 0.31756(17) -0.0706(3) 0.25724(6) 0.0246(5) Uani d . 1 1 . .
H H32A 0.3163 -0.1105 0.2865 0.037 Uiso calc R 1 1 . .
H H32B 0.3716 -0.1460 0.2465 0.037 Uiso calc R 1 1 . .
H H32C 0.2493 -0.0971 0.2395 0.037 Uiso calc R 1 1 . .

loop_
_atom_site_aniso_label
_atom_site_aniso_U_11
_atom_site_aniso_U_22
_atom_site_aniso_U_33
_atom_site_aniso_U_12
_atom_site_aniso_U_13
_atom_site_aniso_U_23
O1 0.0363(8) 0.0157(8) 0.0206(6) 0.0029(7) 0.0019(5) -0.0023(6)
O2 0.0373(8) 0.0246(9) 0.0164(6) -0.0043(7) -0.0025(5) 0.0014(6)
O3 0.0515(9) 0.0313(10) 0.0270(7) -0.0149(9) -0.0024(6) 0.0025(8)
O4 0.0508(9) 0.0236(10) 0.0292(7) -0.0085(8) 0.0001(7) -0.0039(7)
N1 0.0171(8) 0.0479(14) 0.0367(9) -0.0027(9) 0.0048(7) -0.0081(10)
C1 0.0309(10) 0.0235(13) 0.0194(9) -0.0020(10) 0.0045(7) -0.0024(9)
C2 0.0205(9) 0.0193(11) 0.0212(9) 0.0002(9) 0.0024(7) -0.0009(9)
C3 0.0224(9) 0.0237(12) 0.0180(9) -0.0003(9) 0.0001(7) -0.0030(8)
C4 0.0265(10) 0.0295(13) 0.0157(8) -0.0002(10) 0.0008(7) 0.0017(9)
C5 0.0271(10) 0.0305(14) 0.0188(9) -0.0020(10) 0.0033(7) 0.0029(9)
C6 0.0196(9) 0.0314(14) 0.0185(9) -0.0025(9) 0.0017(7) 0.0008(9)
C7 0.0203(9) 0.0213(13) 0.0173(8) 0.0031(8) 0.0038(7) -0.0021(8)
C8 0.0231(9) 0.0150(12) 0.0210(9) 0.0025(9) 0.0043(7) -0.0018(8)
C9 0.0182(9) 0.0143(11) 0.0183(8) 0.0028(8) 0.0035(7) -0.0014(8)
C10 0.0199(9) 0.0254(12) 0.0200(9) 0.0040(9) 0.0043(7) -0.0003(9)
C11 0.0185(8) 0.0236(12) 0.0205(9) 0.0019(9) -0.0003(7) -0.0001(9)
C12 0.0246(10) 0.0370(15) 0.0241(10) 0.0137(11) 0.0074(8) -0.0003(10)
C13 0.0234(9) 0.0482(17) 0.0193(9) 0.0122(11) 0.0035(8) -0.0008(10)
C14 0.0198(9) 0.0177(12) 0.0177(8) 0.0022(8) 0.0036(7) -0.0008(8)
C15 0.0205(9) 0.0210(12) 0.0163(8) 0.0031(9) 0.0025(7) -0.0002(8)
C16 0.0205(9) 0.0301(13) 0.0195(9) 0.0031(9) 0.0034(7) 0.0017(9)
C17 0.0225(9) 0.0295(13) 0.0195(9) -0.0016(10) 0.0006(7) 0.0038(9)
C18 0.0318(10) 0.0221(13) 0.0135(8) -0.0025(10) -0.0005(7) 0.0010(9)
C19 0.0280(10) 0.0217(12) 0.0176(9) 0.0017(9) 0.0059(7) -0.0002(8)
C20 0.0224(9) 0.0182(12) 0.0172(8) 0.0023(9) 0.0041(7) 0.0020(8)
C21 0.0217(9) 0.0256(12) 0.0194(9) 0.0003(9) 0.0072(7) -0.0019(9)
C22 0.0193(8) 0.0243(12) 0.0216(9) 0.0035(9) 0.0042(7) -0.0007(9)
C23 0.0194(9) 0.0168(11) 0.0191(9) 0.0013(8) 0.0044(7) -0.0022(8)
C24 0.0228(9) 0.0257(13) 0.0228(10) 0.0004(10) 0.0019(7) 0.0003(10)
C25 0.0522(13) 0.0316(15) 0.0242(10) -0.0048(12) 0.0009(9) -0.0020(10)
C26 0.0277(10) 0.0529(18) 0.0213(9) 0.0005(12) 0.0069(8) -0.0001(11)
C27 0.0378(11) 0.0404(16) 0.0229(10) -0.0111(12) 0.0018(9) 0.0070(10)
C28 0.0300(10) 0.0180(12) 0.0192(9) 0.0017(9) 0.0021(7) -0.0006(9)
C29 0.0321(10) 0.0210(12) 0.0213(9) 0.0071(10) -0.0005(8) -0.0009(9)
C30 0.0349(11) 0.0317(15) 0.0215(9) 0.0058(10) 0.0038(8) -0.0042(9)
C31 0.0317(10) 0.0299(13) 0.0195(9) -0.0041(10) 0.0053(8) 0.0015(9)
C32 0.0342(11) 0.0181(12) 0.0210(9) -0.0048(10) 0.0033(8) 0.0016(9)

loop_
_atom_type_symbol
_atom_type_description
_atom_type_scat_dispersion_real
_atom_type_scat_dispersion_imag
_atom_type_scat_source
C C 0.0181 0.0091 'International Tables Vol C Tables 4.2.6.8 and 6.1.1.4'
H H 0.0000 0.0000 'International Tables Vol C Tables 4.2.6.8 and 6.1.1.4'
N N 0.0311 0.0180 'International Tables Vol C Tables 4.2.6.8 and 6.1.1.4'
O O 0.0492 0.0322 'International Tables Vol C Tables 4.2.6.8 and 6.1.1.4'

loop_
_geom_angle_atom_site_label_1
_geom_angle_atom_site_label_2
_geom_angle_atom_site_label_3
_geom_angle_site_symmetry_1
_geom_angle_site_symmetry_3
_geom_angle
_geom_angle_publ_flag
C1 O1 C8 . . 109.63(16) ?
C24 O2 C18 . . 118.26(16) ?
C12 N1 C13 . . 60.61(15) ?
C12 N1 H1 . . 149.7 ?
C13 N1 H1 . . 149.7 ?
O4 C1 O1 . . 121.1(2) ?
O4 C1 C2 . . 130.24(18) ?
O1 C1 C2 . . 108.64(18) ?
C1 C2 C3 . . 115.65(17) ?
C1 C2 C7 . . 99.01(16) ?
C3 C2 C7 . . 110.84(15) ?
C1 C2 C11 . . 106.48(16) ?
C3 C2 C11 . . 113.10(16) ?
C7 C2 C11 . . 110.87(16) ?
C2 C3 C4 . . 110.22(16) ?
C2 C3 H3A . . 109.6 ?
C4 C3 H3A . . 109.6 ?
C2 C3 H3B . . 109.6 ?
C4 C3 H3B . . 109.6 ?
H3A C3 H3B . . 108.1 ?
C3 C4 C5 . . 114.01(17) ?
C3 C4 H4A . . 108.8 ?
C5 C4 H4A . . 108.8 ?
C3 C4 H4B . . 108.8 ?
C5 C4 H4B . . 108.8 ?
H4A C4 H4B . . 107.6 ?
C27 C5 C26 . . 108.38(18) ?
C27 C5 C4 . . 108.57(18) ?
C26 C5 C4 . . 111.10(18) ?
C27 C5 C6 . . 107.80(18) ?
C26 C5 C6 . . 112.04(17) ?
C4 C5 C6 . . 108.83(15) ?
C7 C6 C5 . . 109.49(17) ?
C7 C6 H6A . . 109.8 ?
C5 C6 H6A . . 109.8 ?
C7 C6 H6B . . 109.8 ?
C5 C6 H6B . . 109.8 ?
H6A C6 H6B . . 108.2 ?
C6 C7 C2 . . 114.13(17) ?
C6 C7 C8 . . 126.37(17) ?
C2 C7 C8 . . 98.92(15) ?
C6 C7 H7A . . 105.2 ?
C2 C7 H7A . . 105.2 ?
C8 C7 H7A . . 105.2 ?
O1 C8 C12 . . 103.81(17) ?
O1 C8 C7 . . 98.61(14) ?
C12 C8 C7 . . 113.93(15) ?
O1 C8 C9 . . 108.06(14) ?
C12 C8 C9 . . 113.95(15) ?
C7 C8 C9 . . 116.24(17) ?
C10 C9 C28 . . 107.43(17) ?
C10 C9 C8 . . 107.23(15) ?
C28 C9 C8 . . 109.88(15) ?
C10 C9 C23 . . 111.93(15) ?
C28 C9 C23 . . 110.24(16) ?
C8 C9 C23 . . 110.04(16) ?
C9 C10 C11 . . 112.39(14) ?
C9 C10 H10A . . 109.1 ?
C11 C10 H10A . . 109.1 ?
C9 C10 H10B . . 109.1 ?
C11 C10 H10B . . 109.1 ?
H10A C10 H10B . . 107.9 ?
C10 C11 C2 . . 112.49(16) ?
C10 C11 H11A . . 109.1 ?
C2 C11 H11A . . 109.1 ?
C10 C11 H11B . . 109.1 ?
C2 C11 H11B . . 109.1 ?
H11A C11 H11B . . 107.8 ?
N1 C12 C13 . . 63.43(16) ?
N1 C12 C8 . . 119.3(2) ?
C13 C12 C8 . . 121.65(17) ?
N1 C12 H12A . . 114.4 ?
C13 C12 H12A . . 114.4 ?
C8 C12 H12A . . 114.4 ?
C12 C13 N1 . . 55.96(15) ?
C12 C13 C14 . . 121.46(17) ?
N1 C13 C14 . . 115.9(2) ?
C12 C13 H13A . . 116.5 ?
N1 C13 H13A . . 116.5 ?
C14 C13 H13A . . 116.5 ?
C13 C14 C23 . . 109.54(15) ?
C13 C14 C15 . . 114.15(16) ?
C23 C14 C15 . . 117.30(15) ?
C13 C14 H14A . . 104.8 ?
C23 C14 H14A . . 104.8 ?
C15 C14 H14A . . 104.8 ?
C29 C15 C16 . . 107.99(18) ?
C29 C15 C20 . . 115.13(16) ?
C16 C15 C20 . . 107.86(17) ?
C29 C15 C14 . . 113.26(16) ?
C16 C15 C14 . . 107.20(15) ?
C20 C15 C14 . . 105.03(15) ?
C17 C16 C15 . . 112.80(15) ?
C17 C16 H16A . . 109.0 ?
C15 C16 H16A . . 109.0 ?
C17 C16 H16B . . 109.0 ?
C15 C16 H16B . . 109.0 ?
H16A C16 H16B . . 107.8 ?
C18 C17 C16 . . 109.20(15) ?
C18 C17 H17A . . 109.8 ?
C16 C17 H17A . . 109.8 ?
C18 C17 H17B . . 109.8 ?
C16 C17 H17B . . 109.8 ?
H17A C17 H17B . . 108.3 ?
O2 C18 C17 . . 108.59(15) ?
O2 C18 C19 . . 108.18(14) ?
C17 C18 C19 . . 114.38(18) ?
O2 C18 H18A . . 108.5 ?
C17 C18 H18A . . 108.5 ?
C19 C18 H18A . . 108.5 ?
C18 C19 C31 . . 112.16(16) ?
C18 C19 C30 . . 107.22(18) ?
C31 C19 C30 . . 108.08(16) ?
C18 C19 C20 . . 105.63(14) ?
C31 C19 C20 . . 114.48(18) ?
C30 C19 C20 . . 109.00(16) ?
C21 C20 C15 . . 110.54(16) ?
C21 C20 C19 . . 113.90(14) ?
C15 C20 C19 . . 117.30(15) ?
C21 C20 H20A . . 104.5 ?
C15 C20 H20A . . 104.5 ?
C19 C20 H20A . . 104.5 ?
C22 C21 C20 . . 110.53(15) ?
C22 C21 H21A . . 109.5 ?
C20 C21 H21A . . 109.5 ?
C22 C21 H21B . . 109.5 ?
C20 C21 H21B . . 109.5 ?
H21A C21 H21B . . 108.1 ?
C21 C22 C23 . . 113.23(16) ?
C21 C22 H22A . . 108.9 ?
C23 C22 H22A . . 108.9 ?
C21 C22 H22B . . 108.9 ?
C23 C22 H22B . . 108.9 ?
H22A C22 H22B . . 107.7 ?
C32 C23 C22 . . 106.92(17) ?
C32 C23 C14 . . 111.44(17) ?
C22 C23 C14 . . 109.92(15) ?
C32 C23 C9 . . 112.57(16) ?
C22 C23 C9 . . 110.26(16) ?
C14 C23 C9 . . 105.77(14) ?
O3 C24 O2 . . 123.95(18) ?
O3 C24 C25 . . 124.6(2) ?
O2 C24 C25 . . 111.48(19) ?
C24 C25 H25A . . 109.5 ?
C24 C25 H25B . . 109.5 ?
H25A C25 H25B . . 109.5 ?
C24 C25 H25C . . 109.5 ?
H25A C25 H25C . . 109.5 ?
H25B C25 H25C . . 109.5 ?
C5 C26 H26A . . 109.5 ?
C5 C26 H26B . . 109.5 ?
H26A C26 H26B . . 109.5 ?
C5 C26 H26C . . 109.5 ?
H26A C26 H26C . . 109.5 ?
H26B C26 H26C . . 109.5 ?
C5 C27 H27A . . 109.5 ?
C5 C27 H27B . . 109.5 ?
H27A C27 H27B . . 109.5 ?
C5 C27 H27C . . 109.5 ?
H27A C27 H27C . . 109.5 ?
H27B C27 H27C . . 109.5 ?
C9 C28 H28A . . 109.5 ?
C9 C28 H28B . . 109.5 ?
H28A C28 H28B . . 109.5 ?
C9 C28 H28C . . 109.5 ?
H28A C28 H28C . . 109.5 ?
H28B C28 H28C . . 109.5 ?
C15 C29 H29A . . 109.5 ?
C15 C29 H29B . . 109.5 ?
H29A C29 H29B . . 109.5 ?
C15 C29 H29C . . 109.5 ?
H29A C29 H29C . . 109.5 ?
H29B C29 H29C . . 109.5 ?
C19 C30 H30A . . 109.5 ?
C19 C30 H30B . . 109.5 ?
H30A C30 H30B . . 109.5 ?
C19 C30 H30C . . 109.5 ?
H30A C30 H30C . . 109.5 ?
H30B C30 H30C . . 109.5 ?
C19 C31 H31A . . 109.5 ?
C19 C31 H31B . . 109.5 ?
H31A C31 H31B . . 109.5 ?
C19 C31 H31C . . 109.5 ?
H31A C31 H31C . . 109.5 ?
H31B C31 H31C . . 109.5 ?
C23 C32 H32A . . 109.5 ?
C23 C32 H32B . . 109.5 ?
H32A C32 H32B . . 109.5 ?
C23 C32 H32C . . 109.5 ?
H32A C32 H32C . . 109.5 ?
H32B C32 H32C . . 109.5 ?

loop_
_geom_bond_atom_site_label_1
_geom_bond_atom_site_label_2
_geom_bond_site_symmetry_2
_geom_bond_distance
_geom_bond_publ_flag
O1 C1 . 1.363(2) ?
O1 C8 . 1.493(3) ?
O2 C24 . 1.340(3) ?
O2 C18 . 1.466(2) ?
O3 C24 . 1.198(3) ?
O4 C1 . 1.204(3) ?
N1 C12 . 1.371(3) ?
N1 C13 . 1.480(3) ?
N1 H1 . 0.8800 ?
C1 C2 . 1.502(3) ?
C2 C3 . 1.533(2) ?
C2 C7 . 1.539(3) ?
C2 C11 . 1.547(3) ?
C3 C4 . 1.537(3) ?
C3 H3A . 0.9900 ?
C3 H3B . 0.9900 ?
C4 C5 . 1.546(3) ?
C4 H4A . 0.9900 ?
C4 H4B . 0.9900 ?
C5 C27 . 1.525(4) ?
C5 C26 . 1.534(3) ?
C5 C6 . 1.554(2) ?
C6 C7 . 1.522(3) ?
C6 H6A . 0.9900 ?
C6 H6B . 0.9900 ?
C7 C8 . 1.546(2) ?
C7 H7A . 1.0000 ?
C8 C12 . 1.510(3) ?
C8 C9 . 1.557(2) ?
C9 C10 . 1.543(2) ?
C9 C28 . 1.546(3) ?
C9 C23 . 1.597(2) ?
C10 C11 . 1.546(2) ?
C10 H10A . 0.9900 ?
C10 H10B . 0.9900 ?
C11 H11A . 0.9900 ?
C11 H11B . 0.9900 ?
C12 C13 . 1.442(3) ?
C12 H12A . 1.0000 ?
C13 C14 . 1.516(3) ?
C13 H13A . 1.0000 ?
C14 C23 . 1.563(2) ?
C14 C15 . 1.565(2) ?
C14 H14A . 1.0000 ?
C15 C29 . 1.541(3) ?
C15 C16 . 1.550(3) ?
C15 C20 . 1.555(3) ?
C16 C17 . 1.535(2) ?
C16 H16A . 0.9900 ?
C16 H16B . 0.9900 ?
C17 C18 . 1.514(3) ?
C17 H17A . 0.9900 ?
C17 H17B . 0.9900 ?
C18 C19 . 1.534(3) ?
C18 H18A . 1.0000 ?
C19 C31 . 1.536(3) ?
C19 C30 . 1.538(3) ?
C19 C20 . 1.560(2) ?
C20 C21 . 1.537(2) ?
C20 H20A . 1.0000 ?
C21 C22 . 1.531(2) ?
C21 H21A . 0.9900 ?
C21 H21B . 0.9900 ?
C22 C23 . 1.547(3) ?
C22 H22A . 0.9900 ?
C22 H22B . 0.9900 ?
C23 C32 . 1.538(3) ?
C24 C25 . 1.502(3) ?
C25 H25A . 0.9800 ?
C25 H25B . 0.9800 ?
C25 H25C . 0.9800 ?
C26 H26A . 0.9800 ?
C26 H26B . 0.9800 ?
C26 H26C . 0.9800 ?
C27 H27A . 0.9800 ?
C27 H27B . 0.9800 ?
C27 H27C . 0.9800 ?
C28 H28A . 0.9800 ?
C28 H28B . 0.9800 ?
C28 H28C . 0.9800 ?
C29 H29A . 0.9800 ?
C29 H29B . 0.9800 ?
C29 H29C . 0.9800 ?
C30 H30A . 0.9800 ?
C30 H30B . 0.9800 ?
C30 H30C . 0.9800 ?
C31 H31A . 0.9800 ?
C31 H31B . 0.9800 ?
C31 H31C . 0.9800 ?
C32 H32A . 0.9800 ?
C32 H32B . 0.9800 ?
C32 H32C . 0.9800 ?

loop_
_geom_torsion_atom_site_label_1
_geom_torsion_atom_site_label_2
_geom_torsion_atom_site_label_3
_geom_torsion_atom_site_label_4
_geom_torsion_site_symmetry_1
_geom_torsion_site_symmetry_2
_geom_torsion_site_symmetry_3
_geom_torsion_site_symmetry_4
_geom_torsion
_geom_torsion_publ_flag
C8 O1 C1 O4 . . . . -178.70(18) ?
C8 O1 C1 C2 . . . . 0.5(2) ?
O4 C1 C2 C3 . . . . -33.0(3) ?
O1 C1 C2 C3 . . . . 147.89(16) ?
O4 C1 C2 C7 . . . . -151.4(2) ?
O1 C1 C2 C7 . . . . 29.49(19) ?
O4 C1 C2 C11 . . . . 93.6(2) ?
O1 C1 C2 C11 . . . . -85.54(19) ?
C1 C2 C3 C4 . . . . -163.28(17) ?
C7 C2 C3 C4 . . . . -51.7(2) ?
C11 C2 C3 C4 . . . . 73.6(2) ?
C2 C3 C4 C5 . . . . 55.2(2) ?
C3 C4 C5 C27 . . . . -174.19(16) ?
C3 C4 C5 C26 . . . . 66.7(2) ?
C3 C4 C5 C6 . . . . -57.1(2) ?
C27 C5 C6 C7 . . . . 173.35(17) ?
C26 C5 C6 C7 . . . . -67.5(2) ?
C4 C5 C6 C7 . . . . 55.8(2) ?
C5 C6 C7 C2 . . . . -57.1(2) ?
C5 C6 C7 C8 . . . . -179.84(18) ?
C1 C2 C7 C6 . . . . 177.12(15) ?
C3 C2 C7 C6 . . . . 55.2(2) ?
C11 C2 C7 C6 . . . . -71.3(2) ?
C1 C2 C7 C8 . . . . -46.17(17) ?
C3 C2 C7 C8 . . . . -168.12(18) ?
C11 C2 C7 C8 . . . . 65.4(2) ?
C1 O1 C8 C12 . . . . -147.48(15) ?
C1 O1 C8 C7 . . . . -30.11(18) ?
C1 O1 C8 C9 . . . . 91.20(17) ?
C6 C7 C8 O1 . . . . 175.33(17) ?
C2 C7 C8 O1 . . . . 46.32(17) ?
C6 C7 C8 C12 . . . . -75.3(3) ?
C2 C7 C8 C12 . . . . 155.67(19) ?
C6 C7 C8 C9 . . . . 60.2(2) ?
C2 C7 C8 C9 . . . . -68.8(2) ?
O1 C8 C9 C10 . . . . -48.83(19) ?
C12 C8 C9 C10 . . . . -163.63(19) ?
C7 C8 C9 C10 . . . . 60.8(2) ?
O1 C8 C9 C28 . . . . -165.30(14) ?
C12 C8 C9 C28 . . . . 79.9(2) ?
C7 C8 C9 C28 . . . . -55.6(2) ?
O1 C8 C9 C23 . . . . 73.13(18) ?
C12 C8 C9 C23 . . . . -41.7(2) ?
C7 C8 C9 C23 . . . . -177.21(16) ?
C28 C9 C10 C11 . . . . 72.3(2) ?
C8 C9 C10 C11 . . . . -45.8(2) ?
C23 C9 C10 C11 . . . . -166.56(18) ?
C9 C10 C11 C2 . . . . 49.1(3) ?
C1 C2 C11 C10 . . . . 45.1(2) ?
C3 C2 C11 C10 . . . . 173.17(18) ?
C7 C2 C11 C10 . . . . -61.6(2) ?
C13 N1 C12 C8 . . . . 113.1(2) ?
O1 C8 C12 N1 . . . . 179.68(16) ?
C7 C8 C12 N1 . . . . 73.5(2) ?
C9 C8 C12 N1 . . . . -63.0(2) ?
O1 C8 C12 C13 . . . . -105.2(2) ?
C7 C8 C12 C13 . . . . 148.7(2) ?
C9 C8 C12 C13 . . . . 12.1(3) ?
C8 C12 C13 N1 . . . . -109.5(3) ?
N1 C12 C13 C14 . . . . 101.7(3) ?
C8 C12 C13 C14 . . . . -7.8(4) ?
C12 N1 C13 C14 . . . . -111.9(2) ?
C12 C13 C14 C23 . . . . 33.2(3) ?
N1 C13 C14 C23 . . . . 97.6(2) ?
C12 C13 C14 C15 . . . . 167.0(2) ?
N1 C13 C14 C15 . . . . -128.61(18) ?
C13 C14 C15 C29 . . . . -58.5(2) ?
C23 C14 C15 C29 . . . . 71.6(2) ?
C13 C14 C15 C16 . . . . 60.5(2) ?
C23 C14 C15 C16 . . . . -169.39(18) ?
C13 C14 C15 C20 . . . . 175.07(19) ?
C23 C14 C15 C20 . . . . -54.8(2) ?
C29 C15 C16 C17 . . . . -72.5(2) ?
C20 C15 C16 C17 . . . . 52.5(2) ?
C14 C15 C16 C17 . . . . 165.10(18) ?
C15 C16 C17 C18 . . . . -57.9(3) ?
C24 O2 C18 C17 . . . . 106.1(2) ?
C24 O2 C18 C19 . . . . -129.18(19) ?
C16 C17 C18 O2 . . . . -177.98(17) ?
C16 C17 C18 C19 . . . . 61.1(2) ?
O2 C18 C19 C31 . . . . -52.2(2) ?
C17 C18 C19 C31 . . . . 69.0(2) ?
O2 C18 C19 C30 . . . . 66.3(2) ?
C17 C18 C19 C30 . . . . -172.55(16) ?
O2 C18 C19 C20 . . . . -177.56(17) ?
C17 C18 C19 C20 . . . . -56.4(2) ?
C29 C15 C20 C21 . . . . -64.4(2) ?
C16 C15 C20 C21 . . . . 175.02(16) ?
C14 C15 C20 C21 . . . . 60.9(2) ?
C29 C15 C20 C19 . . . . 68.5(2) ?
C16 C15 C20 C19 . . . . -52.1(2) ?
C14 C15 C20 C19 . . . . -166.21(17) ?
C18 C19 C20 C21 . . . . -175.71(18) ?
C31 C19 C20 C21 . . . . 60.4(2) ?
C30 C19 C20 C21 . . . . -60.8(2) ?
C18 C19 C20 C15 . . . . 53.0(2) ?
C31 C19 C20 C15 . . . . -71.0(2) ?
C30 C19 C20 C15 . . . . 167.88(18) ?
C15 C20 C21 C22 . . . . -64.6(2) ?
C19 C20 C21 C22 . . . . 160.85(18) ?
C20 C21 C22 C23 . . . . 56.1(2) ?
C21 C22 C23 C32 . . . . 74.7(2) ?
C21 C22 C23 C14 . . . . -46.4(2) ?
C21 C22 C23 C9 . . . . -162.63(17) ?
C13 C14 C23 C32 . . . . 62.1(2) ?
C15 C14 C23 C32 . . . . -70.1(2) ?
C13 C14 C23 C22 . . . . -179.53(19) ?
C15 C14 C23 C22 . . . . 48.3(2) ?
C13 C14 C23 C9 . . . . -60.5(2) ?
C15 C14 C23 C9 . . . . 167.27(17) ?
C10 C9 C23 C32 . . . . 63.8(2) ?
C28 C9 C23 C32 . . . . -176.72(16) ?
C8 C9 C23 C32 . . . . -55.4(2) ?
C10 C9 C23 C22 . . . . -55.5(2) ?
C28 C9 C23 C22 . . . . 64.0(2) ?
C8 C9 C23 C22 . . . . -174.65(16) ?
C10 C9 C23 C14 . . . . -174.31(17) ?
C28 C9 C23 C14 . . . . -54.80(19) ?
C8 C9 C23 C14 . . . . 66.6(2) ?
C18 O2 C24 O3 . . . . -3.3(3) ?
C18 O2 C24 C25 . . . . 176.38(17) ?

loop_
_cod_related_entry_id
_cod_related_entry_database
_cod_related_entry_code
1 ChemSpider 30656644
